data_4068209
loop_
_publ_author_name
'Agou, Tomohiro'
'Sasamori, Takahiro'
'Tokitoh, Norihiro'

_publ_section_title
;
 Synthesis of an Arylbromosilylene--Platinum Complex by Using a
 1,2-Dibromodisilene As a Silylene Source
;
_journal_issue 3
_journal_name_full Organometallics
_journal_page_first 1150
_journal_paper_doi 10.1021/om201227p
_journal_volume 31
_journal_year 2012
_chemical_formula_moiety 'C66 H133 Br P2 Pt Si8'
_chemical_formula_sum 'C66 H133 Br P2 Pt Si8'
_chemical_formula_weight 1488.38
_space_group_IT_number 148
_symmetry_cell_setting trigonal
_symmetry_Int_Tables_number 148
_symmetry_space_group_name_Hall '-R 3'
_symmetry_space_group_name_H-M 'R -3 :H'
_atom_sites_solution_hydrogens geom
_atom_sites_solution_primary direct
_atom_sites_solution_secondary difmap
_audit_creation_method SHELXL-97
_cell_angle_alpha 90.00
_cell_angle_beta 90.00
_cell_angle_gamma 120.00
_cell_formula_units_Z 18
_cell_length_a 54.9060(5)
_cell_length_b 54.906
_cell_length_c 14.2772(2)
_cell_measurement_temperature 123(2)
_cell_measurement_theta_max 25.5
_cell_measurement_theta_min 0.74
_cell_volume 37274.6(6)
_computing_cell_refinement HKL2000
_computing_data_collection CrystalClear
_computing_data_reduction HKL2000
_computing_molecular_graphics 'Yadokari-XG 2009 (Wakita Nemoto et al., 2009)'
_computing_publication_material
;
Yadokari-XG 2009 (Wakita,Nemoto et al., 2009)
;
_computing_structure_refinement 'SHELXL-97 (Sheldrick, 1997)'
_computing_structure_solution 'SHELXS-97 (Sheldrick, 1997)'
_diffrn_ambient_temperature 123(2)
_diffrn_detector_area_resol_mean 28.5714
_diffrn_measured_fraction_theta_full 0.992
_diffrn_measured_fraction_theta_max 0.992
_diffrn_measurement_device_type 'Rigaku VariMax Saturn'
_diffrn_measurement_method \w
_diffrn_radiation_monochromator Confocal
_diffrn_radiation_source 'rotating-anode X-ray tube'
_diffrn_radiation_type MoK\a
_diffrn_radiation_wavelength 0.71075
_diffrn_reflns_av_R_equivalents 0.0797
_diffrn_reflns_av_sigmaI/netI 0.0293
_diffrn_reflns_limit_h_max 66
_diffrn_reflns_limit_h_min -66
_diffrn_reflns_limit_k_max 66
_diffrn_reflns_limit_k_min -66
_diffrn_reflns_limit_l_max 16
_diffrn_reflns_limit_l_min -16
_diffrn_reflns_number 190062
_diffrn_reflns_theta_full 25.50
_diffrn_reflns_theta_max 25.50
_diffrn_reflns_theta_min 0.74
_exptl_absorpt_coefficient_mu 2.363
_exptl_absorpt_correction_T_max 0.9768
_exptl_absorpt_correction_T_min 0.7980
_exptl_absorpt_correction_type multi-scan
_exptl_absorpt_process_details
;
Jacobson, R. (1998) Private communication
;
_exptl_crystal_colour red
_exptl_crystal_density_diffrn 1.194
_exptl_crystal_density_method 'not measured'
_exptl_crystal_description prism
_exptl_crystal_F_000 14112
_exptl_crystal_size_max 0.10
_exptl_crystal_size_mid 0.03
_exptl_crystal_size_min 0.01
_refine_diff_density_max 3.045
_refine_diff_density_min -1.042
_refine_diff_density_rms 0.153
_refine_ls_extinction_method none
_refine_ls_goodness_of_fit_ref 1.074
_refine_ls_hydrogen_treatment constr
_refine_ls_matrix_type full
_refine_ls_number_parameters 849
_refine_ls_number_reflns 15287
_refine_ls_number_restraints 366
_refine_ls_restrained_S_all 1.069
_refine_ls_R_factor_all 0.0569
_refine_ls_R_factor_gt 0.0428
_refine_ls_shift/su_max 0.004
_refine_ls_shift/su_mean 0.000
_refine_ls_structure_factor_coef Fsqd
_refine_ls_weighting_details 'calc w=1/[\s^2^(Fo^2^)+(0.0703P)^2^+248.6685P] where P=(Fo^2^+2Fc^2^)/3'
_refine_ls_weighting_scheme calc
_refine_ls_wR_factor_gt 0.1216
_refine_ls_wR_factor_ref 0.1340
_reflns_number_gt 12521
_reflns_number_total 15287
_reflns_threshold_expression >2sigma(I)
_cod_data_source_file om201227p_si_002.cif
_cod_data_source_block ptsi
_cod_original_sg_symbol_H-M R-3
_cod_database_code 4068209

loop_
_symmetry_equiv_pos_as_xyz
'x, y, z'
'-y, x-y, z'
'-x+y, -x, z'
'x+2/3, y+1/3, z+1/3'
'-y+2/3, x-y+1/3, z+1/3'
'-x+y+2/3, -x+1/3, z+1/3'
'x+1/3, y+2/3, z+2/3'
'-y+1/3, x-y+2/3, z+2/3'
'-x+y+1/3, -x+2/3, z+2/3'
'-x, -y, -z'
'y, -x+y, -z'
'x-y, x, -z'
'-x+2/3, -y+1/3, -z+1/3'
'y+2/3, -x+y+1/3, -z+1/3'
'x-y+2/3, x+1/3, -z+1/3'
'-x+1/3, -y+2/3, -z+2/3'
'y+1/3, -x+y+2/3, -z+2/3'
'x-y+1/3, x+2/3, -z+2/3'

loop_
_atom_site_label
_atom_site_type_symbol
_atom_site_fract_x
_atom_site_fract_y
_atom_site_fract_z
_atom_site_U_iso_or_equiv
_atom_site_adp_type
_atom_site_occupancy
_atom_site_symmetry_multiplicity
_atom_site_calc_flag
_atom_site_refinement_flags
_atom_site_disorder_assembly
_atom_site_disorder_group
Pt1 Pt 0.918294(4) 0.200826(4) 0.971089(14) 0.03624(8) Uani 1 1 d . . .
Si1 Si 0.92179(3) 0.17420(3) 1.08001(11) 0.0393(3) Uani 1 1 d . . .
Br1 Br 0.877695(11) 0.143159(12) 1.13932(4) 0.05049(15) Uani 1 1 d . . .
P1 P 0.90382(3) 0.23268(3) 1.00871(9) 0.0371(3) Uani 1 1 d . . .
C1 C 0.87207(11) 0.22689(10) 0.9434(4) 0.0399(11) Uani 1 1 d . . .
H1 H 0.8783 0.2313 0.8767 0.048 Uiso 1 1 calc R . .
C2 C 0.84810(11) 0.19558(10) 0.9426(4) 0.0415(12) Uani 1 1 d . . .
H2 H 0.8559 0.1836 0.9217 0.050 Uiso 1 1 calc R . .
H3 H 0.8408 0.1898 1.0071 0.050 Uiso 1 1 calc R . .
C3 C 0.82396(11) 0.19070(12) 0.8783(4) 0.0475(13) Uani 1 1 d . . .
H4 H 0.8088 0.1708 0.8829 0.057 Uiso 1 1 calc R . .
H5 H 0.8306 0.1944 0.8127 0.057 Uiso 1 1 calc R . .
C4 C 0.81242(12) 0.21000(12) 0.9051(4) 0.0503(14) Uani 1 1 d . . .
H6 H 0.7972 0.2070 0.8613 0.060 Uiso 1 1 calc R . .
H7 H 0.8044 0.2053 0.9690 0.060 Uiso 1 1 calc R . .
C5 C 0.83568(12) 0.24082(12) 0.9019(4) 0.0486(13) Uani 1 1 d . . .
H8 H 0.8279 0.2529 0.9211 0.058 Uiso 1 1 calc R . .
H9 H 0.8428 0.2459 0.8370 0.058 Uiso 1 1 calc R . .
C6 C 0.86000(12) 0.24606(11) 0.9670(4) 0.0458(13) Uani 1 1 d . . .
H10 H 0.8533 0.2427 1.0326 0.055 Uiso 1 1 calc R . .
H11 H 0.8751 0.2660 0.9615 0.055 Uiso 1 1 calc R . .
C7 C 0.92950(11) 0.27024(10) 0.9842(4) 0.0407(12) Uani 1 1 d . . .
H12 H 0.9220 0.2818 1.0126 0.049 Uiso 1 1 calc R . .
C8 C 0.93478(12) 0.27776(11) 0.8799(4) 0.0450(12) Uani 1 1 d . . .
H13 H 0.9417 0.2661 0.8497 0.054 Uiso 1 1 calc R . .
H14 H 0.9168 0.2734 0.8495 0.054 Uiso 1 1 calc R . .
C9 C 0.95628(13) 0.30881(12) 0.8655(5) 0.0564(15) Uani 1 1 d . . .
H15 H 0.9598 0.3126 0.7976 0.068 Uiso 1 1 calc R . .
H16 H 0.9485 0.3204 0.8897 0.068 Uiso 1 1 calc R . .
C10 C 0.98380(13) 0.31720(13) 0.9147(5) 0.0621(17) Uani 1 1 d . . .
H17 H 0.9928 0.3073 0.8855 0.075 Uiso 1 1 calc R . .
H18 H 0.9967 0.3377 0.9074 0.075 Uiso 1 1 calc R . .
C11 C 0.97906(13) 0.30996(12) 1.0178(4) 0.0564(15) Uani 1 1 d . . .
H19 H 0.9720 0.3214 1.0484 0.068 Uiso 1 1 calc R . .
H20 H 0.9971 0.3146 1.0476 0.068 Uiso 1 1 calc R . .
C12 C 0.95775(11) 0.27854(11) 1.0320(4) 0.0470(13) Uani 1 1 d . . .
H21 H 0.9546 0.2744 1.0998 0.056 Uiso 1 1 calc R . .
H22 H 0.9655 0.2671 1.0056 0.056 Uiso 1 1 calc R . .
C13 C 0.89623(11) 0.23343(11) 1.1368(4) 0.0404(11) Uani 1 1 d . . .
H23 H 0.9108 0.2310 1.1707 0.048 Uiso 1 1 calc R . .
C14 C 0.86783(12) 0.20817(11) 1.1660(4) 0.0440(12) Uani 1 1 d . . .
H24 H 0.8525 0.2091 1.1326 0.053 Uiso 1 1 calc R . .
H25 H 0.8673 0.1906 1.1466 0.053 Uiso 1 1 calc R . .
C15 C 0.86254(12) 0.20711(13) 1.2708(4) 0.0516(14) Uani 1 1 d . . .
H26 H 0.8437 0.1910 1.2853 0.062 Uiso 1 1 calc R . .
H27 H 0.8767 0.2043 1.3045 0.062 Uiso 1 1 calc R . .
C16 C 0.86417(13) 0.23410(14) 1.3035(4) 0.0552(15) Uani 1 1 d . . .
H28 H 0.8492 0.2363 1.2726 0.066 Uiso 1 1 calc R . .
H29 H 0.8610 0.2332 1.3720 0.066 Uiso 1 1 calc R . .
C17 C 0.89250(13) 0.25913(14) 1.2807(4) 0.0544(15) Uani 1 1 d . . .
H30 H 0.9073 0.2577 1.3159 0.065 Uiso 1 1 calc R . .
H31 H 0.8929 0.2766 1.3006 0.065 Uiso 1 1 calc R . .
C18 C 0.89874(13) 0.26066(12) 1.1760(4) 0.0477(13) Uani 1 1 d . . .
H32 H 0.9180 0.2764 1.1645 0.057 Uiso 1 1 calc R . .
H33 H 0.8855 0.2648 1.1419 0.057 Uiso 1 1 calc R . .
P2 P 0.92088(3) 0.19466(3) 0.81074(10) 0.0375(3) Uani 1 1 d . . .
C19 C 0.91109(11) 0.21385(11) 0.7243(4) 0.0425(12) Uani 1 1 d . . .
H34 H 0.9166 0.2323 0.7550 0.051 Uiso 1 1 calc R . .
C20 C 0.92588(13) 0.22178(13) 0.6277(4) 0.0532(14) Uani 1 1 d . . .
H35 H 0.9465 0.2310 0.6363 0.064 Uiso 1 1 calc R . .
H36 H 0.9198 0.2046 0.5899 0.064 Uiso 1 1 calc R . .
C21 C 0.91848(15) 0.24171(14) 0.5764(4) 0.0628(17) Uani 1 1 d . . .
H37 H 0.9260 0.2594 0.6124 0.075 Uiso 1 1 calc R . .
H38 H 0.9277 0.2463 0.5143 0.075 Uiso 1 1 calc R . .
C22 C 0.88732(16) 0.22945(15) 0.5632(4) 0.0619(17) Uani 1 1 d . . .
H39 H 0.8802 0.2133 0.5195 0.074 Uiso 1 1 calc R . .
H40 H 0.8837 0.2438 0.5348 0.074 Uiso 1 1 calc R . .
C23 C 0.87152(14) 0.21966(13) 0.6564(4) 0.0529(14) Uani 1 1 d . . .
H41 H 0.8510 0.2097 0.6443 0.063 Uiso 1 1 calc R . .
H42 H 0.8762 0.2363 0.6959 0.063 Uiso 1 1 calc R . .
C24 C 0.87911(12) 0.20002(12) 0.7088(4) 0.0452(13) Uani 1 1 d . . .
H43 H 0.8724 0.1825 0.6724 0.054 Uiso 1 1 calc R . .
H44 H 0.8694 0.1950 0.7702 0.054 Uiso 1 1 calc R . .
C25 C 0.90145(11) 0.15672(10) 0.7796(4) 0.0411(12) Uani 1 1 d . . .
H45 H 0.9115 0.1485 0.8139 0.049 Uiso 1 1 calc R . .
C26 C 0.90245(11) 0.14939(11) 0.6762(4) 0.0450(13) Uani 1 1 d . . .
H46 H 0.8922 0.1562 0.6374 0.054 Uiso 1 1 calc R . .
H47 H 0.9222 0.1589 0.6546 0.054 Uiso 1 1 calc R . .
C27 C 0.88928(12) 0.11772(12) 0.6639(4) 0.0500(14) Uani 1 1 d . . .
H48 H 0.8896 0.1133 0.5968 0.060 Uiso 1 1 calc R . .
H49 H 0.9005 0.1111 0.6989 0.060 Uiso 1 1 calc R . .
C28 C 0.85929(12) 0.10252(12) 0.6993(5) 0.0547(15) Uani 1 1 d . . .
H50 H 0.8513 0.0820 0.6922 0.066 Uiso 1 1 calc R . .
H51 H 0.8478 0.1081 0.6614 0.066 Uiso 1 1 calc R . .
C29 C 0.85803(12) 0.10945(12) 0.8024(5) 0.0520(14) Uani 1 1 d . . .
H52 H 0.8382 0.0999 0.8230 0.062 Uiso 1 1 calc R . .
H53 H 0.8680 0.1022 0.8409 0.062 Uiso 1 1 calc R . .
C30 C 0.87131(11) 0.14102(11) 0.8185(4) 0.0437(12) Uani 1 1 d . . .
H54 H 0.8716 0.1448 0.8864 0.052 Uiso 1 1 calc R . .
H55 H 0.8598 0.1479 0.7872 0.052 Uiso 1 1 calc R . .
C31 C 0.95732(11) 0.20571(11) 0.7730(4) 0.0453(13) Uani 1 1 d . . .
H56 H 0.9569 0.2030 0.7036 0.054 Uiso 1 1 calc R . .
C32 C 0.97701(11) 0.23729(12) 0.7928(5) 0.0529(15) Uani 1 1 d . . .
H57 H 0.9692 0.2483 0.7637 0.063 Uiso 1 1 calc R . .
H58 H 0.9783 0.2407 0.8612 0.063 Uiso 1 1 calc R . .
C33 C 1.00628(12) 0.24687(13) 0.7534(6) 0.0680(19) Uani 1 1 d . . .
H59 H 1.0051 0.2446 0.6844 0.082 Uiso 1 1 calc R . .
H60 H 1.0188 0.2671 0.7676 0.082 Uiso 1 1 calc R . .
C34 C 1.01874(13) 0.23025(14) 0.7938(7) 0.078(2) Uani 1 1 d . . .
H61 H 1.0218 0.2340 0.8619 0.094 Uiso 1 1 calc R . .
H62 H 1.0372 0.2363 0.7642 0.094 Uiso 1 1 calc R . .
C35 C 0.99941(13) 0.19862(14) 0.7780(7) 0.077(2) Uani 1 1 d . . .
H63 H 1.0074 0.1881 0.8100 0.093 Uiso 1 1 calc R . .
H64 H 0.9983 0.1944 0.7102 0.093 Uiso 1 1 calc R . .
C36 C 0.96939(11) 0.18876(12) 0.8164(5) 0.0553(15) Uani 1 1 d . . .
H65 H 0.9570 0.1686 0.8021 0.066 Uiso 1 1 calc R . .
H66 H 0.9702 0.1910 0.8854 0.066 Uiso 1 1 calc R . .
C37 C 0.94340(10) 0.16383(11) 1.1587(4) 0.0405(12) Uani 1 1 d . . .
C38 C 0.93950(10) 0.13626(12) 1.1573(4) 0.0442(12) Uani 1 1 d . . .
C39 C 0.95333(11) 0.12859(13) 1.2230(4) 0.0493(14) Uani 1 1 d . . .
H67 H 0.9506 0.1101 1.2202 0.059 Uiso 1 1 calc R . .
C40 C 0.97106(11) 0.14682(14) 1.2927(4) 0.0507(14) Uani 1 1 d . B .
C41 C 0.97571(11) 0.17399(13) 1.2888(4) 0.0498(14) Uani 1 1 d . . .
H68 H 0.9883 0.1871 1.3332 0.060 Uiso 1 1 calc R . .
C42 C 0.96317(10) 0.18347(12) 1.2245(4) 0.0443(13) Uani 1 1 d . A .
C43 C 0.92198(12) 0.11509(13) 1.0815(4) 0.0496(14) Uani 1 1 d . . .
H69 H 0.9138 0.1249 1.0453 0.060 Uiso 1 1 calc R . .
C44 C 0.98458(13) 0.13631(15) 1.3663(5) 0.0672(19) Uani 1 1 d . . .
C45 C 0.97105(11) 0.21430(12) 1.2254(4) 0.0471(13) Uani 1 1 d . . .
H70 H 0.9575 0.2144 1.1790 0.071 Uiso 0.378(9) 1 calc PR A 2
H71 H 0.9593 0.2159 1.1752 0.071 Uiso 0.622(9) 1 calc PR A 1
Si2 Si 0.88970(4) 0.08094(4) 1.12179(14) 0.0607(5) Uani 1 1 d . . .
C46 C 0.87770(15) 0.08371(14) 1.2401(5) 0.0676(18) Uani 1 1 d . . .
H72 H 0.8928 0.0884 1.2853 0.101 Uiso 1 1 calc R . .
H73 H 0.8612 0.0657 1.2573 0.101 Uiso 1 1 calc R . .
H74 H 0.8727 0.0985 1.2405 0.101 Uiso 1 1 calc R . .
C47 C 0.86089(16) 0.07205(19) 1.0367(6) 0.093(3) Uani 1 1 d . . .
H75 H 0.8671 0.0705 0.9738 0.139 Uiso 1 1 calc R . .
H76 H 0.8559 0.0868 1.0372 0.139 Uiso 1 1 calc R . .
H77 H 0.8444 0.0541 1.0542 0.139 Uiso 1 1 calc R . .
C48 C 0.8941(2) 0.04923(16) 1.1252(8) 0.112(3) Uani 1 1 d . . .
H78 H 0.9005 0.0466 1.0639 0.168 Uiso 1 1 calc R . .
H79 H 0.8761 0.0326 1.1406 0.168 Uiso 1 1 calc R . .
H80 H 0.9081 0.0519 1.1730 0.168 Uiso 1 1 calc R . .
Si3 Si 0.94632(4) 0.11156(4) 0.99327(13) 0.0597(5) Uani 1 1 d . . .
C49 C 0.97944(15) 0.14568(17) 0.9853(5) 0.0709(19) Uani 1 1 d . . .
H81 H 0.9888 0.1504 1.0464 0.106 Uiso 1 1 calc R . .
H82 H 0.9752 0.1604 0.9666 0.106 Uiso 1 1 calc R . .
H83 H 0.9918 0.1443 0.9386 0.106 Uiso 1 1 calc R . .
C50 C 0.92852(18) 0.10260(19) 0.8762(5) 0.078(2) Uani 1 1 d . . .
H84 H 0.9110 0.0845 0.8801 0.117 Uiso 1 1 calc R . .
H85 H 0.9410 0.1014 0.8296 0.117 Uiso 1 1 calc R . .
H86 H 0.9243 0.1173 0.8575 0.117 Uiso 1 1 calc R . .
C51 C 0.95600(19) 0.08370(18) 1.0173(6) 0.083(2) Uani 1 1 d . . .
H87 H 0.9389 0.0653 1.0219 0.124 Uiso 1 1 calc R . .
H88 H 0.9664 0.0879 1.0764 0.124 Uiso 1 1 calc R . .
H89 H 0.9678 0.0834 0.9662 0.124 Uiso 1 1 calc R . .
Si4 Si 0.96145(8) 0.09603(8) 1.3955(3) 0.0679(11) Uani 0.580(5) 1 d PU B 1
C52 C 0.9291(4) 0.0929(4) 1.4626(16) 0.132(4) Uani 0.580(5) 1 d PU B 1
H90 H 0.9356 0.1065 1.5142 0.198 Uiso 0.580(5) 1 calc PR B 1
H91 H 0.9178 0.0738 1.4878 0.198 Uiso 0.580(5) 1 calc PR B 1
H92 H 0.9175 0.0968 1.4196 0.198 Uiso 0.580(5) 1 calc PR B 1
C53 C 0.9471(5) 0.0700(4) 1.3044(16) 0.133(5) Uani 0.580(5) 1 d PU B 1
H93 H 0.9349 0.0737 1.2640 0.200 Uiso 0.580(5) 1 calc PR B 1
H94 H 0.9362 0.0513 1.3324 0.200 Uiso 0.580(5) 1 calc PR B 1
H95 H 0.9625 0.0709 1.2670 0.200 Uiso 0.580(5) 1 calc PR B 1
C54 C 0.9815(4) 0.0836(4) 1.4663(15) 0.129(4) Uani 0.580(5) 1 d PU B 1
H96 H 0.9908 0.0966 1.5185 0.193 Uiso 0.580(5) 1 calc PR B 1
H97 H 0.9957 0.0828 1.4268 0.193 Uiso 0.580(5) 1 calc PR B 1
H98 H 0.9686 0.0648 1.4910 0.193 Uiso 0.580(5) 1 calc PR B 1
Si5 Si 1.01863(9) 0.14112(13) 1.2958(4) 0.0668(12) Uani 0.580(5) 1 d PU B 1
C55 C 1.0128(4) 0.1182(6) 1.1998(18) 0.099(4) Uani 0.580(5) 1 d PU B 1
H99 H 0.9971 0.1166 1.1618 0.149 Uiso 0.580(5) 1 calc PR B 1
H100 H 1.0081 0.0996 1.2233 0.149 Uiso 0.580(5) 1 calc PR B 1
H101 H 1.0298 0.1259 1.1613 0.149 Uiso 0.580(5) 1 calc PR B 1
C56 C 1.0472(3) 0.1453(4) 1.3696(13) 0.109(4) Uani 0.580(5) 1 d PU B 1
H102 H 1.0493 0.1576 1.4226 0.164 Uiso 0.580(5) 1 calc PR B 1
H103 H 1.0647 0.1538 1.3332 0.164 Uiso 0.580(5) 1 calc PR B 1
H104 H 1.0432 0.1269 1.3931 0.164 Uiso 0.580(5) 1 calc PR B 1
C57 C 1.0341(3) 0.1754(4) 1.2271(12) 0.102(4) Uani 0.580(5) 1 d PU B 1
H105 H 1.0394 0.1911 1.2705 0.152 Uiso 0.580(5) 1 calc PR B 1
H106 H 1.0201 0.1745 1.1827 0.152 Uiso 0.580(5) 1 calc PR B 1
H107 H 1.0508 0.1782 1.1928 0.152 Uiso 0.580(5) 1 calc PR B 1
Si6 Si 0.9955(4) 0.1568(5) 1.4789(16) 0.098(5) Uani 0.580(5) 1 d PU B 1
C58 C 1.0024(4) 0.1399(4) 1.5763(10) 0.093(3) Uani 0.580(5) 1 d PU B 1
H108 H 1.0068 0.1517 1.6323 0.139 Uiso 0.580(5) 1 calc PR B 1
H109 H 1.0184 0.1374 1.5611 0.139 Uiso 0.580(5) 1 calc PR B 1
H110 H 0.9857 0.1216 1.5883 0.139 Uiso 0.580(5) 1 calc PR B 1
C59 C 1.0249(4) 0.1937(4) 1.4756(10) 0.082(3) Uani 0.580(5) 1 d PU B 1
H111 H 1.0282 0.2017 1.5387 0.123 Uiso 0.580(5) 1 calc PR B 1
H112 H 1.0202 0.2047 1.4332 0.123 Uiso 0.580(5) 1 calc PR B 1
H113 H 1.0420 0.1940 1.4532 0.123 Uiso 0.580(5) 1 calc PR B 1
C60 C 0.9624(3) 0.1590(4) 1.5136(11) 0.093(3) Uani 0.580(5) 1 d PU B 1
H114 H 0.9657 0.1687 1.5738 0.139 Uiso 0.580(5) 1 calc PR B 1
H115 H 0.9462 0.1399 1.5191 0.139 Uiso 0.580(5) 1 calc PR B 1
H116 H 0.9586 0.1694 1.4654 0.139 Uiso 0.580(5) 1 calc PR B 1
Si7 Si 1.0088(4) 0.2366(3) 1.1824(14) 0.072(3) Uani 0.622(9) 1 d P A 1
C61 C 1.0152(3) 0.2206(3) 1.0854(11) 0.101(3) Uani 0.622(9) 1 d PU A 1
H117 H 0.9997 0.2143 1.0405 0.152 Uiso 0.622(9) 1 calc PR A 1
H118 H 1.0167 0.2044 1.1068 0.152 Uiso 0.622(9) 1 calc PR A 1
H119 H 1.0329 0.2342 1.0551 0.152 Uiso 0.622(9) 1 calc PR A 1
C62 C 1.0358(2) 0.2482(3) 1.2764(10) 0.077(3) Uani 0.622(9) 1 d PU A 1
H120 H 1.0302 0.2557 1.3291 0.115 Uiso 0.622(9) 1 calc PR A 1
H121 H 1.0540 0.2629 1.2519 0.115 Uiso 0.622(9) 1 calc PR A 1
H122 H 1.0375 0.2322 1.2976 0.115 Uiso 0.622(9) 1 calc PR A 1
C63 C 1.0125(3) 0.2706(4) 1.1350(13) 0.090(3) Uani 0.622(9) 1 d PU A 1
H123 H 0.9987 0.2663 1.0852 0.134 Uiso 0.622(9) 1 calc PR A 1
H124 H 1.0315 0.2823 1.1096 0.134 Uiso 0.622(9) 1 calc PR A 1
H125 H 1.0094 0.2807 1.1856 0.134 Uiso 0.622(9) 1 calc PR A 1
C64 C 0.98429(19) 0.2325(2) 1.4385(5) 0.099(3) Uani 1 1 d . . .
H126 H 0.9849 0.2154 1.4539 0.148 Uiso 1 1 calc R A .
H127 H 0.9771 0.2381 1.4925 0.148 Uiso 1 1 calc R . .
H128 H 1.0033 0.2477 1.4231 0.148 Uiso 1 1 calc R . .
C65 C 0.96130(14) 0.25958(14) 1.3149(5) 0.0633(17) Uani 1 1 d . . .
H129 H 0.9805 0.2743 1.2992 0.095 Uiso 1 1 calc R A .
H130 H 0.9551 0.2650 1.3714 0.095 Uiso 1 1 calc R . .
H131 H 0.9487 0.2572 1.2628 0.095 Uiso 1 1 calc R . .
C66 C 0.92438(13) 0.19689(14) 1.3665(5) 0.0622(17) Uani 1 1 d . . .
H132 H 0.9246 0.1794 1.3776 0.093 Uiso 1 1 calc R A .
H133 H 0.9116 0.1942 1.3146 0.093 Uiso 1 1 calc R . .
H134 H 0.9179 0.2021 1.4232 0.093 Uiso 1 1 calc R . .
Si8 Si 0.96067(3) 0.22560(4) 1.33629(12) 0.0520(4) Uani 1 1 d . A .
Si9 Si 1.01177(16) 0.13037(14) 1.3323(5) 0.0638(16) Uani 0.420(5) 1 d PU B 2
C67 C 1.0034(6) 0.1117(8) 1.215(2) 0.099(4) Uani 0.420(5) 1 d PU B 2
H135 H 1.0186 0.1083 1.1975 0.149 Uiso 0.420(5) 1 calc PR B 2
H136 H 1.0014 0.1235 1.1678 0.149 Uiso 0.420(5) 1 calc PR B 2
H137 H 0.9857 0.0938 1.2202 0.149 Uiso 0.420(5) 1 calc PR B 2
C68 C 1.0193(5) 0.1078(6) 1.4073(17) 0.109(4) Uani 0.420(5) 1 d PU B 2
H138 H 1.0347 0.1060 1.3799 0.164 Uiso 0.420(5) 1 calc PR B 2
H139 H 1.0025 0.0891 1.4122 0.164 Uiso 0.420(5) 1 calc PR B 2
H140 H 1.0248 0.1161 1.4698 0.164 Uiso 0.420(5) 1 calc PR B 2
C69 C 1.0469(4) 0.1660(5) 1.3129(16) 0.094(4) Uani 0.420(5) 1 d PU B 2
H141 H 1.0618 0.1621 1.2939 0.141 Uiso 0.420(5) 1 calc PR B 2
H142 H 1.0523 0.1768 1.3713 0.141 Uiso 0.420(5) 1 calc PR B 2
H143 H 1.0441 0.1768 1.2638 0.141 Uiso 0.420(5) 1 calc PR B 2
Si10 Si 0.95106(13) 0.10821(18) 1.4327(5) 0.103(3) Uani 0.420(5) 1 d PU B 2
C70 C 0.9208(6) 0.1139(6) 1.432(2) 0.132(5) Uani 0.420(5) 1 d PU B 2
H144 H 0.9173 0.1178 1.3680 0.197 Uiso 0.420(5) 1 calc PR B 2
H145 H 0.9248 0.1299 1.4723 0.197 Uiso 0.420(5) 1 calc PR B 2
H146 H 0.9041 0.0970 1.4556 0.197 Uiso 0.420(5) 1 calc PR B 2
C71 C 0.9375(7) 0.0733(6) 1.359(2) 0.131(5) Uani 0.420(5) 1 d PU B 2
H147 H 0.9525 0.0686 1.3545 0.197 Uiso 0.420(5) 1 calc PR B 2
H148 H 0.9322 0.0761 1.2963 0.197 Uiso 0.420(5) 1 calc PR B 2
H149 H 0.9212 0.0579 1.3904 0.197 Uiso 0.420(5) 1 calc PR B 2
C72 C 0.9544(6) 0.1005(5) 1.562(2) 0.137(5) Uani 0.420(5) 1 d PU B 2
H150 H 0.9703 0.0972 1.5693 0.205 Uiso 0.420(5) 1 calc PR B 2
H151 H 0.9371 0.0837 1.5823 0.205 Uiso 0.420(5) 1 calc PR B 2
H152 H 0.9576 0.1166 1.6007 0.205 Uiso 0.420(5) 1 calc PR B 2
Si11 Si 0.9982(5) 0.1631(7) 1.4743(19) 0.077(3) Uani 0.420(5) 1 d PU B 2
C73 C 1.0181(5) 0.1550(6) 1.5713(15) 0.092(4) Uani 0.420(5) 1 d PU B 2
H153 H 1.0053 0.1367 1.5999 0.137 Uiso 0.420(5) 1 calc PR B 2
H154 H 1.0249 0.1697 1.6194 0.137 Uiso 0.420(5) 1 calc PR B 2
H155 H 1.0342 0.1545 1.5435 0.137 Uiso 0.420(5) 1 calc PR B 2
C74 C 1.0301(6) 0.1998(7) 1.4390(15) 0.085(4) Uani 0.420(5) 1 d PU B 2
H156 H 1.0441 0.1970 1.4051 0.127 Uiso 0.420(5) 1 calc PR B 2
H157 H 1.0387 0.2110 1.4955 0.127 Uiso 0.420(5) 1 calc PR B 2
H158 H 1.0235 0.2097 1.3986 0.127 Uiso 0.420(5) 1 calc PR B 2
C75 C 0.9740(5) 0.1718(6) 1.5404(14) 0.087(4) Uani 0.420(5) 1 d PU B 2
H159 H 0.9574 0.1544 1.5608 0.130 Uiso 0.420(5) 1 calc PR B 2
H160 H 0.9682 0.1823 1.4996 0.130 Uiso 0.420(5) 1 calc PR B 2
H161 H 0.9838 0.1832 1.5952 0.130 Uiso 0.420(5) 1 calc PR B 2
Si12 Si 1.0060(5) 0.2396(5) 1.170(2) 0.041(2) Uani 0.378(9) 1 d P A 2
C76 C 1.0159(6) 0.2782(6) 1.172(2) 0.083(4) Uani 0.378(9) 1 d PU A 2
H162 H 1.0005 0.2802 1.1453 0.124 Uiso 0.378(9) 1 calc PR A 2
H163 H 1.0330 0.2893 1.1353 0.124 Uiso 0.378(9) 1 calc PR A 2
H164 H 1.0192 0.2850 1.2370 0.124 Uiso 0.378(9) 1 calc PR A 2
C77 C 1.0002(4) 0.2297(5) 1.0323(17) 0.088(4) Uani 0.378(9) 1 d PU A 2
H165 H 0.9952 0.2100 1.0240 0.132 Uiso 0.378(9) 1 calc PR A 2
H166 H 1.0176 0.2419 0.9981 0.132 Uiso 0.378(9) 1 calc PR A 2
H167 H 0.9850 0.2324 1.0082 0.132 Uiso 0.378(9) 1 calc PR A 2
C78 C 1.0345(4) 0.2346(5) 1.2081(18) 0.087(4) Uani 0.378(9) 1 d PU A 2
H168 H 1.0286 0.2145 1.2053 0.131 Uiso 0.378(9) 1 calc PR A 2
H169 H 1.0396 0.2413 1.2726 0.131 Uiso 0.378(9) 1 calc PR A 2
H170 H 1.0508 0.2452 1.1671 0.131 Uiso 0.378(9) 1 calc PR A 2

loop_
_atom_site_aniso_label
_atom_site_aniso_U_11
_atom_site_aniso_U_22
_atom_site_aniso_U_33
_atom_site_aniso_U_23
_atom_site_aniso_U_13
_atom_site_aniso_U_12
Pt1 0.03109(11) 0.03132(11) 0.04236(13) -0.00237(8) 0.00334(8) 0.01264(8)
Si1 0.0303(7) 0.0386(7) 0.0447(8) -0.0027(6) 0.0013(6) 0.0140(6)
Br1 0.0329(3) 0.0499(3) 0.0667(4) 0.0151(3) 0.0075(2) 0.0192(2)
P1 0.0365(7) 0.0315(6) 0.0393(7) -0.0012(5) 0.0041(5) 0.0140(5)
C1 0.041(3) 0.035(3) 0.039(3) 0.000(2) 0.004(2) 0.015(2)
C2 0.039(3) 0.035(3) 0.047(3) -0.001(2) 0.003(2) 0.016(2)
C3 0.041(3) 0.047(3) 0.048(3) -0.001(3) 0.003(2) 0.018(3)
C4 0.046(3) 0.060(4) 0.046(3) 0.001(3) 0.003(3) 0.027(3)
C5 0.053(3) 0.052(3) 0.049(3) 0.000(3) 0.000(3) 0.033(3)
C6 0.051(3) 0.040(3) 0.050(3) 0.000(2) 0.003(3) 0.026(3)
C7 0.044(3) 0.032(3) 0.041(3) 0.000(2) 0.007(2) 0.016(2)
C8 0.047(3) 0.039(3) 0.043(3) 0.003(2) 0.004(2) 0.017(2)
C9 0.056(4) 0.045(3) 0.056(4) 0.009(3) 0.008(3) 0.016(3)
C10 0.055(4) 0.043(3) 0.059(4) 0.012(3) 0.008(3) 0.002(3)
C11 0.051(3) 0.041(3) 0.057(4) -0.002(3) -0.003(3) 0.007(3)
C12 0.043(3) 0.043(3) 0.044(3) -0.001(2) 0.005(2) 0.013(2)
C13 0.040(3) 0.038(3) 0.045(3) 0.000(2) 0.005(2) 0.021(2)
C14 0.048(3) 0.040(3) 0.044(3) 0.007(2) 0.010(2) 0.022(3)
C15 0.045(3) 0.062(4) 0.050(3) 0.014(3) 0.008(3) 0.028(3)
C16 0.055(4) 0.080(4) 0.040(3) -0.003(3) 0.002(3) 0.041(3)
C17 0.063(4) 0.066(4) 0.045(3) -0.009(3) 0.003(3) 0.040(3)
C18 0.057(3) 0.043(3) 0.047(3) -0.003(2) 0.004(3) 0.027(3)
P2 0.0321(6) 0.0334(6) 0.0447(8) -0.0037(5) 0.0041(5) 0.0145(5)
C19 0.045(3) 0.039(3) 0.043(3) -0.005(2) 0.004(2) 0.020(2)
C20 0.056(3) 0.053(3) 0.048(3) 0.002(3) 0.013(3) 0.025(3)
C21 0.088(5) 0.061(4) 0.045(4) 0.009(3) 0.015(3) 0.041(4)
C22 0.090(5) 0.065(4) 0.047(4) -0.004(3) -0.004(3) 0.051(4)
C23 0.063(4) 0.060(4) 0.050(3) -0.007(3) -0.004(3) 0.041(3)
C24 0.048(3) 0.048(3) 0.044(3) -0.005(2) -0.002(2) 0.027(3)
C25 0.037(3) 0.035(3) 0.050(3) -0.004(2) 0.004(2) 0.017(2)
C26 0.039(3) 0.043(3) 0.051(3) -0.007(2) 0.004(2) 0.019(2)
C27 0.051(3) 0.045(3) 0.055(3) -0.016(3) -0.005(3) 0.025(3)
C28 0.043(3) 0.040(3) 0.075(4) -0.015(3) -0.006(3) 0.017(3)
C29 0.037(3) 0.039(3) 0.073(4) -0.005(3) 0.004(3) 0.014(2)
C30 0.037(3) 0.036(3) 0.055(3) -0.002(2) 0.006(2) 0.016(2)
C31 0.033(3) 0.035(3) 0.061(4) -0.001(2) 0.008(2) 0.012(2)
C32 0.038(3) 0.039(3) 0.075(4) 0.000(3) 0.005(3) 0.015(2)
C33 0.038(3) 0.046(3) 0.105(6) 0.009(4) 0.013(3) 0.009(3)
C34 0.031(3) 0.056(4) 0.138(7) 0.016(4) 0.015(4) 0.015(3)
C35 0.038(3) 0.052(4) 0.140(7) 0.002(4) 0.020(4) 0.021(3)
C36 0.037(3) 0.041(3) 0.088(5) 0.003(3) 0.010(3) 0.020(3)
C37 0.027(2) 0.049(3) 0.041(3) -0.004(2) 0.000(2) 0.016(2)
C38 0.031(3) 0.056(3) 0.046(3) -0.004(3) 0.004(2) 0.022(2)
C39 0.039(3) 0.057(3) 0.053(3) 0.005(3) 0.005(3) 0.025(3)
C40 0.030(3) 0.072(4) 0.042(3) 0.009(3) 0.004(2) 0.020(3)
C41 0.031(3) 0.058(4) 0.044(3) -0.002(3) 0.001(2) 0.010(3)
C42 0.030(2) 0.057(3) 0.040(3) -0.005(2) 0.005(2) 0.017(2)
C43 0.046(3) 0.059(3) 0.052(3) -0.010(3) -0.006(3) 0.033(3)
C44 0.037(3) 0.079(5) 0.068(4) 0.024(4) -0.004(3) 0.016(3)
C45 0.031(3) 0.050(3) 0.045(3) -0.008(3) 0.001(2) 0.009(2)
Si2 0.0553(10) 0.0490(10) 0.0726(12) -0.0143(9) -0.0175(9) 0.0223(8)
C46 0.066(4) 0.051(4) 0.070(4) 0.010(3) -0.004(3) 0.018(3)
C47 0.064(5) 0.101(6) 0.076(5) -0.008(5) -0.022(4) 0.013(4)
C48 0.103(7) 0.050(4) 0.171(10) -0.026(5) -0.009(7) 0.028(5)
Si3 0.0702(11) 0.0812(13) 0.0518(10) -0.0147(9) -0.0093(8) 0.0558(11)
C49 0.068(4) 0.106(6) 0.055(4) 0.004(4) 0.009(3) 0.056(4)
C50 0.099(6) 0.112(6) 0.057(4) -0.027(4) -0.021(4) 0.079(5)
C51 0.102(6) 0.105(6) 0.078(5) -0.023(4) -0.017(4) 0.079(5)
Si4 0.057(2) 0.079(2) 0.072(2) 0.0227(18) 0.0023(17) 0.0368(18)
C52 0.121(8) 0.091(7) 0.160(10) 0.038(7) 0.017(7) 0.034(6)
C53 0.125(9) 0.089(7) 0.154(10) 0.037(7) 0.005(7) 0.029(6)
C54 0.127(9) 0.089(7) 0.157(10) 0.034(7) -0.005(7) 0.044(6)
Si5 0.049(2) 0.091(4) 0.059(3) -0.003(2) -0.0042(18) 0.034(2)
C55 0.078(7) 0.132(8) 0.108(7) -0.032(6) -0.019(6) 0.067(7)
C56 0.081(6) 0.142(8) 0.112(7) -0.024(6) -0.022(6) 0.062(6)
C57 0.076(6) 0.133(8) 0.109(7) -0.026(6) -0.014(6) 0.063(6)
Si6 0.086(4) 0.175(12) 0.051(4) 0.002(6) 0.006(3) 0.078(6)
C58 0.082(7) 0.137(9) 0.060(5) -0.016(6) -0.020(5) 0.056(6)
C59 0.074(6) 0.132(9) 0.054(6) -0.023(6) -0.021(5) 0.061(6)
C60 0.076(6) 0.140(9) 0.063(6) -0.022(6) -0.013(5) 0.055(7)
Si7 0.041(4) 0.064(7) 0.084(7) -0.018(5) 0.020(4) 0.006(3)
C61 0.061(5) 0.087(6) 0.111(7) -0.007(5) 0.036(5) 0.004(4)
C62 0.036(4) 0.075(6) 0.106(7) 0.014(5) 0.016(5) 0.018(4)
C63 0.049(4) 0.084(6) 0.110(8) 0.018(5) 0.019(5) 0.014(5)
C64 0.103(6) 0.166(9) 0.066(5) -0.048(5) -0.034(5) 0.097(7)
C65 0.057(4) 0.068(4) 0.051(4) -0.015(3) 0.000(3) 0.020(3)
C66 0.054(4) 0.071(4) 0.068(4) 0.003(3) 0.020(3) 0.037(3)
Si8 0.0389(8) 0.0716(11) 0.0442(9) -0.0108(8) -0.0017(7) 0.0265(8)
Si9 0.078(4) 0.062(4) 0.064(4) -0.010(3) -0.027(3) 0.044(3)
C67 0.080(7) 0.131(9) 0.106(7) -0.026(7) -0.023(6) 0.067(7)
C68 0.092(7) 0.134(9) 0.113(8) -0.022(7) -0.032(6) 0.064(7)
C69 0.070(6) 0.132(9) 0.102(7) -0.029(7) -0.019(6) 0.067(6)
Si10 0.057(3) 0.129(5) 0.082(4) 0.042(4) 0.001(3) 0.015(3)
C70 0.117(9) 0.097(7) 0.152(11) 0.036(8) 0.009(8) 0.032(7)
C71 0.121(9) 0.090(7) 0.156(11) 0.040(8) 0.001(8) 0.032(7)
C72 0.123(9) 0.097(7) 0.155(10) 0.037(7) 0.007(7) 0.029(7)
Si11 0.087(7) 0.154(10) 0.043(4) 0.000(5) -0.007(5) 0.099(8)
C73 0.078(7) 0.140(9) 0.061(6) -0.020(6) -0.021(6) 0.058(7)
C74 0.074(7) 0.134(9) 0.061(6) -0.024(6) -0.020(6) 0.062(7)
C75 0.077(7) 0.138(9) 0.058(6) -0.021(6) -0.015(6) 0.062(7)
Si12 0.029(4) 0.029(3) 0.063(5) -0.001(3) 0.011(3) 0.012(3)
C76 0.049(5) 0.073(6) 0.107(8) 0.006(6) 0.024(6) 0.016(5)
C77 0.052(5) 0.078(6) 0.106(8) 0.003(5) 0.025(5) 0.011(5)
C78 0.048(5) 0.080(6) 0.112(8) 0.011(5) 0.020(6) 0.016(5)

loop_
_atom_type_symbol
_atom_type_description
_atom_type_scat_dispersion_real
_atom_type_scat_dispersion_imag
_atom_type_scat_source
H H 0.0000 0.0000 'International Tables Vol C Tables 4.2.6.8 and 6.1.1.4'
C C 0.0033 0.0016 'International Tables Vol C Tables 4.2.6.8 and 6.1.1.4'
Si Si 0.0817 0.0704 'International Tables Vol C Tables 4.2.6.8 and 6.1.1.4'
P P 0.1023 0.0942 'International Tables Vol C Tables 4.2.6.8 and 6.1.1.4'
Br Br -0.2901 2.4595 'International Tables Vol C Tables 4.2.6.8 and 6.1.1.4'
Pt Pt -1.7033 8.3905 'International Tables Vol C Tables 4.2.6.8 and 6.1.1.4'

loop_
_geom_angle_atom_site_label_1
_geom_angle_atom_site_label_2
_geom_angle_atom_site_label_3
_geom_angle
Si1 Pt1 P1 120.85(5)
Si1 Pt1 P2 124.36(5)
P1 Pt1 P2 113.98(5)
C37 Si1 Pt1 151.86(17)
C37 Si1 Br1 98.16(16)
Pt1 Si1 Br1 109.88(6)
C1 P1 C7 102.8(2)
C1 P1 C13 107.0(2)
C7 P1 C13 102.3(2)
C1 P1 Pt1 113.65(17)
C7 P1 Pt1 115.95(18)
C13 P1 Pt1 113.91(17)
C6 C1 C2 110.0(4)
C6 C1 P1 117.6(4)
C2 C1 P1 113.3(4)
C6 C1 H1 104.9
C2 C1 H1 104.9
P1 C1 H1 104.9
C3 C2 C1 112.3(4)
C3 C2 H2 109.1
C1 C2 H2 109.1
C3 C2 H3 109.1
C1 C2 H3 109.1
H2 C2 H3 107.9
C2 C3 C4 110.7(5)
C2 C3 H4 109.5
C4 C3 H4 109.5
C2 C3 H5 109.5
C4 C3 H5 109.5
H4 C3 H5 108.1
C5 C4 C3 110.7(5)
C5 C4 H6 109.5
C3 C4 H6 109.5
C5 C4 H7 109.5
C3 C4 H7 109.5
H6 C4 H7 108.1
C4 C5 C6 111.0(5)
C4 C5 H8 109.4
C6 C5 H8 109.4
C4 C5 H9 109.4
C6 C5 H9 109.4
H8 C5 H9 108.0
C5 C6 C1 111.9(5)
C5 C6 H10 109.2
C1 C6 H10 109.2
C5 C6 H11 109.2
C1 C6 H11 109.2
H10 C6 H11 107.9
C8 C7 C12 108.9(4)
C8 C7 P1 114.7(4)
C12 C7 P1 109.7(4)
C8 C7 H12 107.8
C12 C7 H12 107.8
P1 C7 H12 107.8
C9 C8 C7 111.6(5)
C9 C8 H13 109.3
C7 C8 H13 109.3
C9 C8 H14 109.3
C7 C8 H14 109.3
H13 C8 H14 108.0
C10 C9 C8 112.0(5)
C10 C9 H15 109.2
C8 C9 H15 109.2
C10 C9 H16 109.2
C8 C9 H16 109.2
H15 C9 H16 107.9
C11 C10 C9 110.9(5)
C11 C10 H17 109.5
C9 C10 H17 109.5
C11 C10 H18 109.5
C9 C10 H18 109.5
H17 C10 H18 108.0
C10 C11 C12 110.9(5)
C10 C11 H19 109.4
C12 C11 H19 109.4
C10 C11 H20 109.4
C12 C11 H20 109.4
H19 C11 H20 108.0
C11 C12 C7 111.2(5)
C11 C12 H21 109.4
C7 C12 H21 109.4
C11 C12 H22 109.4
C7 C12 H22 109.4
H21 C12 H22 108.0
C18 C13 C14 109.6(4)
C18 C13 P1 117.6(4)
C14 C13 P1 112.3(4)
C18 C13 H23 105.4
C14 C13 H23 105.4
P1 C13 H23 105.4
C15 C14 C13 112.9(5)
C15 C14 H24 109.0
C13 C14 H24 109.0
C15 C14 H25 109.0
C13 C14 H25 109.0
H24 C14 H25 107.8
C16 C15 C14 110.5(5)
C16 C15 H26 109.6
C14 C15 H26 109.6
C16 C15 H27 109.6
C14 C15 H27 109.6
H26 C15 H27 108.1
C17 C16 C15 110.8(5)
C17 C16 H28 109.5
C15 C16 H28 109.5
C17 C16 H29 109.5
C15 C16 H29 109.5
H28 C16 H29 108.1
C16 C17 C18 111.2(5)
C16 C17 H30 109.4
C18 C17 H30 109.4
C16 C17 H31 109.4
C18 C17 H31 109.4
H30 C17 H31 108.0
C17 C18 C13 113.3(5)
C17 C18 H32 108.9
C13 C18 H32 108.9
C17 C18 H33 108.9
C13 C18 H33 108.9
H32 C18 H33 107.7
C31 P2 C25 102.6(2)
C31 P2 C19 101.0(3)
C25 P2 C19 108.0(2)
C31 P2 Pt1 111.8(2)
C25 P2 Pt1 110.83(18)
C19 P2 Pt1 120.78(17)
C24 C19 C20 108.5(5)
C24 C19 P2 113.3(4)
C20 C19 P2 119.3(4)
C24 C19 H34 104.8
C20 C19 H34 104.8
P2 C19 H34 104.8
C21 C20 C19 109.7(5)
C21 C20 H35 109.7
C19 C20 H35 109.7
C21 C20 H36 109.7
C19 C20 H36 109.7
H35 C20 H36 108.2
C22 C21 C20 112.9(5)
C22 C21 H37 109.0
C20 C21 H37 109.0
C22 C21 H38 109.0
C20 C21 H38 109.0
H37 C21 H38 107.8
C21 C22 C23 111.4(5)
C21 C22 H39 109.3
C23 C22 H39 109.3
C21 C22 H40 109.3
C23 C22 H40 109.3
H39 C22 H40 108.0
C22 C23 C24 111.5(5)
C22 C23 H41 109.3
C24 C23 H41 109.3
C22 C23 H42 109.3
C24 C23 H42 109.3
H41 C23 H42 108.0
C23 C24 C19 111.6(5)
C23 C24 H43 109.3
C19 C24 H43 109.3
C23 C24 H44 109.3
C19 C24 H44 109.3
H43 C24 H44 108.0
C30 C25 C26 111.7(4)
C30 C25 P2 113.3(3)
C26 C25 P2 116.6(4)
C30 C25 H45 104.6
C26 C25 H45 104.6
P2 C25 H45 104.6
C27 C26 C25 110.5(5)
C27 C26 H46 109.6
C25 C26 H46 109.6
C27 C26 H47 109.6
C25 C26 H47 109.6
H46 C26 H47 108.1
C28 C27 C26 110.8(5)
C28 C27 H48 109.5
C26 C27 H48 109.5
C28 C27 H49 109.5
C26 C27 H49 109.5
H48 C27 H49 108.1
C27 C28 C29 110.9(5)
C27 C28 H50 109.5
C29 C28 H50 109.5
C27 C28 H51 109.5
C29 C28 H51 109.5
H50 C28 H51 108.1
C30 C29 C28 111.8(5)
C30 C29 H52 109.2
C28 C29 H52 109.2
C30 C29 H53 109.2
C28 C29 H53 109.2
H52 C29 H53 107.9
C29 C30 C25 110.6(4)
C29 C30 H54 109.5
C25 C30 H54 109.5
C29 C30 H55 109.5
C25 C30 H55 109.5
H54 C30 H55 108.1
C36 C31 C32 109.8(5)
C36 C31 P2 114.2(4)
C32 C31 P2 110.4(4)
C36 C31 H56 107.4
C32 C31 H56 107.4
P2 C31 H56 107.4
C33 C32 C31 110.2(5)
C33 C32 H57 109.6
C31 C32 H57 109.6
C33 C32 H58 109.6
C31 C32 H58 109.6
H57 C32 H58 108.1
C34 C33 C32 111.7(6)
C34 C33 H59 109.3
C32 C33 H59 109.3
C34 C33 H60 109.3
C32 C33 H60 109.3
H59 C33 H60 107.9
C33 C34 C35 111.3(6)
C33 C34 H61 109.4
C35 C34 H61 109.4
C33 C34 H62 109.4
C35 C34 H62 109.4
H61 C34 H62 108.0
C34 C35 C36 110.8(5)
C34 C35 H63 109.5
C36 C35 H63 109.5
C34 C35 H64 109.5
C36 C35 H64 109.5
H63 C35 H64 108.1
C31 C36 C35 110.7(5)
C31 C36 H65 109.5
C35 C36 H65 109.5
C31 C36 H66 109.5
C35 C36 H66 109.5
H65 C36 H66 108.1
C38 C37 C42 117.8(5)
C38 C37 Si1 121.5(4)
C42 C37 Si1 120.7(4)
C39 C38 C37 119.7(5)
C39 C38 C43 118.5(5)
C37 C38 C43 121.6(5)
C38 C39 C40 123.3(6)
C38 C39 H67 118.3
C40 C39 H67 118.3
C41 C40 C39 115.4(5)
C41 C40 C44 124.3(6)
C39 C40 C44 120.3(6)
C40 C41 C42 124.7(5)
C40 C41 H68 117.6
C42 C41 H68 117.6
C41 C42 C37 118.7(5)
C41 C42 C45 119.3(5)
C37 C42 C45 121.9(5)
C38 C43 Si2 117.1(4)
C38 C43 Si3 109.7(4)
Si2 C43 Si3 116.7(3)
C38 C43 H69 103.8
Si2 C43 H69 103.8
Si3 C43 H69 103.8
C40 C44 Si9 119.5(5)
C40 C44 Si6 115.1(8)
Si9 C44 Si6 107.6(6)
C40 C44 Si10 100.6(4)
Si9 C44 Si10 122.8(5)
Si6 C44 Si10 87.1(8)
C40 C44 Si4 113.7(4)
Si9 C44 Si4 88.9(4)
Si6 C44 Si4 109.0(8)
Si10 C44 Si4 35.6(3)
C40 C44 Si11 108.7(8)
Si9 C44 Si11 108.1(6)
Si6 C44 Si11 8.4(15)
Si10 C44 Si11 93.7(10)
Si4 C44 Si11 117.2(10)
C40 C44 Si5 101.4(4)
Si9 C44 Si5 20.9(2)
Si6 C44 Si5 110.5(7)
Si10 C44 Si5 142.1(6)
Si4 C44 Si5 106.7(4)
Si11 C44 Si5 107.8(8)
C42 C45 Si8 114.0(4)
C42 C45 Si12 115.6(7)
Si8 C45 Si12 118.2(9)
C42 C45 Si7 108.9(6)
Si8 C45 Si7 118.0(7)
Si12 C45 Si7 9.9(9)
C42 C45 H70 101.8
Si8 C45 H70 101.8
Si12 C45 H70 101.8
Si7 C45 H70 110.9
C42 C45 H71 104.9
Si8 C45 H71 104.9
Si12 C45 H71 95.7
Si7 C45 H71 104.9
H70 C45 H71 6.1
C46 Si2 C47 109.2(4)
C46 Si2 C48 105.6(4)
C47 Si2 C48 105.2(5)
C46 Si2 C43 112.8(3)
C47 Si2 C43 108.1(3)
C48 Si2 C43 115.6(4)
Si2 C46 H72 109.5
Si2 C46 H73 109.5
H72 C46 H73 109.5
Si2 C46 H74 109.5
H72 C46 H74 109.5
H73 C46 H74 109.5
Si2 C47 H75 109.5
Si2 C47 H76 109.5
H75 C47 H76 109.5
Si2 C47 H77 109.5
H75 C47 H77 109.5
H76 C47 H77 109.5
Si2 C48 H78 109.5
Si2 C48 H79 109.5
H78 C48 H79 109.5
Si2 C48 H80 109.5
H78 C48 H80 109.5
H79 C48 H80 109.5
C49 Si3 C50 109.3(4)
C49 Si3 C51 107.4(4)
C50 Si3 C51 105.7(3)
C49 Si3 C43 108.7(3)
C50 Si3 C43 108.3(3)
C51 Si3 C43 117.2(3)
Si3 C49 H81 109.5
Si3 C49 H82 109.5
H81 C49 H82 109.5
Si3 C49 H83 109.5
H81 C49 H83 109.5
H82 C49 H83 109.5
Si3 C50 H84 109.5
Si3 C50 H85 109.5
H84 C50 H85 109.5
Si3 C50 H86 109.5
H84 C50 H86 109.5
H85 C50 H86 109.5
Si3 C51 H87 109.5
Si3 C51 H88 109.5
H87 C51 H88 109.5
Si3 C51 H89 109.5
H87 C51 H89 109.5
H88 C51 H89 109.5
C53 Si4 C54 101.9(10)
C53 Si4 C52 105.6(10)
C54 Si4 C52 112.5(9)
C53 Si4 C44 121.3(7)
C54 Si4 C44 111.1(6)
C52 Si4 C44 104.6(6)
Si4 C52 H90 109.5
Si4 C52 H91 109.5
H90 C52 H91 109.5
Si4 C52 H92 109.5
H90 C52 H92 109.5
H91 C52 H92 109.5
Si4 C53 H93 109.5
Si4 C53 H94 109.5
H93 C53 H94 109.5
Si4 C53 H95 109.5
H93 C53 H95 109.5
H94 C53 H95 109.5
Si4 C54 H96 109.5
Si4 C54 H97 109.5
H96 C54 H97 109.5
Si4 C54 H98 109.5
H96 C54 H98 109.5
H97 C54 H98 109.5
C55 Si5 C56 112.3(10)
C55 Si5 C57 97.7(10)
C56 Si5 C57 104.1(8)
C55 Si5 C44 117.6(7)
C56 Si5 C44 114.5(7)
C57 Si5 C44 108.2(6)
Si5 C55 H99 109.5
Si5 C55 H100 109.5
H99 C55 H100 109.5
Si5 C55 H101 109.5
H99 C55 H101 109.5
H100 C55 H101 109.5
Si5 C56 H102 109.5
Si5 C56 H103 109.5
H102 C56 H103 109.5
Si5 C56 H104 109.5
H102 C56 H104 109.5
H103 C56 H104 109.5
Si5 C57 H105 109.5
Si5 C57 H106 109.5
H105 C57 H106 109.5
Si5 C57 H107 109.5
H105 C57 H107 109.5
H106 C57 H107 109.5
C58 Si6 C59 106.6(13)
C58 Si6 C44 115.8(14)
C59 Si6 C44 118.3(13)
C58 Si6 C60 106.0(13)
C59 Si6 C60 105.8(14)
C44 Si6 C60 103.1(11)
Si6 C58 H108 109.5
Si6 C58 H109 109.5
H108 C58 H109 109.5
Si6 C58 H110 109.5
H108 C58 H110 109.5
H109 C58 H110 109.5
Si6 C59 H111 109.5
Si6 C59 H112 109.5
H111 C59 H112 109.5
Si6 C59 H113 109.5
H111 C59 H113 109.5
H112 C59 H113 109.5
Si6 C60 H114 109.5
Si6 C60 H115 109.5
H114 C60 H115 109.5
Si6 C60 H116 109.5
H114 C60 H116 109.5
H115 C60 H116 109.5
C61 Si7 C62 114.4(10)
C61 Si7 C63 105.0(12)
C62 Si7 C63 104.2(11)
C61 Si7 C45 110.9(11)
C62 Si7 C45 114.3(11)
C63 Si7 C45 107.2(9)
Si7 C61 H117 109.5
Si7 C61 H118 109.5
H117 C61 H118 109.5
Si7 C61 H119 109.5
H117 C61 H119 109.5
H118 C61 H119 109.5
Si7 C62 H120 109.5
Si7 C62 H121 109.5
H120 C62 H121 109.5
Si7 C62 H122 109.5
H120 C62 H122 109.5
H121 C62 H122 109.5
Si7 C63 H123 109.5
Si7 C63 H124 109.5
H123 C63 H124 109.5
Si7 C63 H125 109.5
H123 C63 H125 109.5
H124 C63 H125 109.5
Si8 C64 H126 109.5
Si8 C64 H127 109.5
H126 C64 H127 109.5
Si8 C64 H128 109.5
H126 C64 H128 109.5
H127 C64 H128 109.5
Si8 C65 H129 109.5
Si8 C65 H130 109.5
H129 C65 H130 109.5
Si8 C65 H131 109.5
H129 C65 H131 109.5
H130 C65 H131 109.5
Si8 C66 H132 109.5
Si8 C66 H133 109.5
H132 C66 H133 109.5
Si8 C66 H134 109.5
H132 C66 H134 109.5
H133 C66 H134 109.5
C64 Si8 C66 109.3(4)
C64 Si8 C65 105.1(4)
C66 Si8 C65 111.0(3)
C64 Si8 C45 115.5(3)
C66 Si8 C45 106.6(3)
C65 Si8 C45 109.4(3)
C44 Si9 C68 117.8(9)
C44 Si9 C67 110.2(10)
C68 Si9 C67 103.0(14)
C44 Si9 C69 111.1(7)
C68 Si9 C69 108.3(10)
C67 Si9 C69 105.5(12)
Si9 C67 H135 109.5
Si9 C67 H136 109.5
H135 C67 H136 109.5
Si9 C67 H137 109.5
H135 C67 H137 109.5
H136 C67 H137 109.5
Si9 C68 H138 109.5
Si9 C68 H139 109.5
H138 C68 H139 109.5
Si9 C68 H140 109.5
H138 C68 H140 109.5
H139 C68 H140 109.5
Si9 C69 H141 109.5
Si9 C69 H142 109.5
H141 C69 H142 109.5
Si9 C69 H143 109.5
H141 C69 H143 109.5
H142 C69 H143 109.5
C70 Si10 C72 103.7(14)
C70 Si10 C44 116.0(9)
C72 Si10 C44 118.9(9)
C70 Si10 C71 103.2(14)
C72 Si10 C71 109.1(13)
C44 Si10 C71 104.8(10)
Si10 C70 H144 109.5
Si10 C70 H145 109.5
H144 C70 H145 109.5
Si10 C70 H146 109.5
H144 C70 H146 109.5
H145 C70 H146 109.5
Si10 C71 H147 109.5
Si10 C71 H148 109.5
H147 C71 H148 109.5
Si10 C71 H149 109.5
H147 C71 H149 109.5
H148 C71 H149 109.5
Si10 C72 H150 109.5
Si10 C72 H151 109.5
H150 C72 H151 109.5
Si10 C72 H152 109.5
H150 C72 H152 109.5
H151 C72 H152 109.5
C75 Si11 C73 104.5(16)
C75 Si11 C74 104.5(18)
C73 Si11 C74 95.9(15)
C75 Si11 C44 121.5(14)
C73 Si11 C44 115.2(15)
C74 Si11 C44 111.8(15)
Si11 C73 H153 109.5
Si11 C73 H154 109.5
H153 C73 H154 109.5
Si11 C73 H155 109.5
H153 C73 H155 109.5
H154 C73 H155 109.5
Si11 C74 H156 109.5
Si11 C74 H157 109.5
H156 C74 H157 109.5
Si11 C74 H158 109.5
H156 C74 H158 109.5
H157 C74 H158 109.5
Si11 C75 H159 109.5
Si11 C75 H160 109.5
H159 C75 H160 109.5
Si11 C75 H161 109.5
H159 C75 H161 109.5
H160 C75 H161 109.5
C78 Si12 C45 113.7(13)
C78 Si12 C76 112.2(18)
C45 Si12 C76 115.5(15)
C78 Si12 C77 106.6(17)
C45 Si12 C77 104.1(14)
C76 Si12 C77 103.4(15)
Si12 C76 H162 109.5
Si12 C76 H163 109.5
H162 C76 H163 109.5
Si12 C76 H164 109.5
H162 C76 H164 109.5
H163 C76 H164 109.5
Si12 C77 H165 109.5
Si12 C77 H166 109.5
H165 C77 H166 109.5
Si12 C77 H167 109.5
H165 C77 H167 109.5
H166 C77 H167 109.5
Si12 C78 H168 109.5
Si12 C78 H169 109.5
H168 C78 H169 109.5
Si12 C78 H170 109.5
H168 C78 H170 109.5
H169 C78 H170 109.5

loop_
_geom_bond_atom_site_label_1
_geom_bond_atom_site_label_2
_geom_bond_distance
Pt1 Si1 2.2076(15)
Pt1 P1 2.3170(13)
Pt1 P2 2.3289(14)
Si1 C37 1.916(5)
Si1 Br1 2.3143(15)
P1 C1 1.859(5)
P1 C7 1.859(5)
P1 C13 1.881(5)
C1 C6 1.536(7)
C1 C2 1.558(7)
C1 H1 1.0000
C2 C3 1.521(8)
C2 H2 0.9900
C2 H3 0.9900
C3 C4 1.531(8)
C3 H4 0.9900
C3 H5 0.9900
C4 C5 1.528(8)
C4 H6 0.9900
C4 H7 0.9900
C5 C6 1.531(8)
C5 H8 0.9900
C5 H9 0.9900
C6 H10 0.9900
C6 H11 0.9900
C7 C8 1.533(7)
C7 C12 1.540(8)
C7 H12 1.0000
C8 C9 1.526(8)
C8 H13 0.9900
C8 H14 0.9900
C9 C10 1.514(9)
C9 H15 0.9900
C9 H16 0.9900
C10 C11 1.513(9)
C10 H17 0.9900
C10 H18 0.9900
C11 C12 1.539(7)
C11 H19 0.9900
C11 H20 0.9900
C12 H21 0.9900
C12 H22 0.9900
C13 C18 1.537(7)
C13 C14 1.538(7)
C13 H23 1.0000
C14 C15 1.520(8)
C14 H24 0.9900
C14 H25 0.9900
C15 C16 1.513(9)
C15 H26 0.9900
C15 H27 0.9900
C16 C17 1.509(9)
C16 H28 0.9900
C16 H29 0.9900
C17 C18 1.526(8)
C17 H30 0.9900
C17 H31 0.9900
C18 H32 0.9900
C18 H33 0.9900
P2 C31 1.857(5)
P2 C25 1.858(5)
P2 C19 1.867(6)
C19 C24 1.541(7)
C19 C20 1.549(7)
C19 H34 1.0000
C20 C21 1.531(9)
C20 H35 0.9900
C20 H36 0.9900
C21 C22 1.505(10)
C21 H37 0.9900
C21 H38 0.9900
C22 C23 1.531(9)
C22 H39 0.9900
C22 H40 0.9900
C23 C24 1.532(8)
C23 H41 0.9900
C23 H42 0.9900
C24 H43 0.9900
C24 H44 0.9900
C25 C30 1.537(7)
C25 C26 1.539(7)
C25 H45 1.0000
C26 C27 1.523(7)
C26 H46 0.9900
C26 H47 0.9900
C27 C28 1.513(8)
C27 H48 0.9900
C27 H49 0.9900
C28 C29 1.530(9)
C28 H50 0.9900
C28 H51 0.9900
C29 C30 1.524(7)
C29 H52 0.9900
C29 H53 0.9900
C30 H54 0.9900
C30 H55 0.9900
C31 C36 1.519(8)
C31 C32 1.543(7)
C31 H56 1.0000
C32 C33 1.527(8)
C32 H57 0.9900
C32 H58 0.9900
C33 C34 1.503(10)
C33 H59 0.9900
C33 H60 0.9900
C34 C35 1.533(9)
C34 H61 0.9900
C34 H62 0.9900
C35 C36 1.555(8)
C35 H63 0.9900
C35 H64 0.9900
C36 H65 0.9900
C36 H66 0.9900
C37 C38 1.419(8)
C37 C42 1.433(7)
C38 C39 1.398(8)
C38 C43 1.526(8)
C39 C40 1.403(8)
C39 H67 0.9500
C40 C41 1.383(9)
C40 C44 1.554(8)
C41 C42 1.395(8)
C41 H68 0.9500
C42 C45 1.523(8)
C43 Si2 1.914(6)
C43 Si3 1.916(6)
C43 H69 1.0000
C44 Si9 1.748(10)
C44 Si6 1.88(3)
C44 Si10 1.956(9)
C44 Si4 1.967(8)
C44 Si11 2.00(3)
C44 Si5 2.020(8)
C45 Si8 1.889(6)
C45 Si12 1.89(3)
C45 Si7 1.907(19)
C45 H70 1.0000
C45 H71 1.0000
Si2 C46 1.847(7)
Si2 C47 1.856(8)
Si2 C48 1.875(9)
C46 H72 0.9800
C46 H73 0.9800
C46 H74 0.9800
C47 H75 0.9800
C47 H76 0.9800
C47 H77 0.9800
C48 H78 0.9800
C48 H79 0.9800
C48 H80 0.9800
Si3 C49 1.850(8)
Si3 C50 1.874(7)
Si3 C51 1.885(7)
C49 H81 0.9800
C49 H82 0.9800
C49 H83 0.9800
C50 H84 0.9800
C50 H85 0.9800
C50 H86 0.9800
C51 H87 0.9800
C51 H88 0.9800
C51 H89 0.9800
Si4 C53 1.80(2)
Si4 C54 1.859(19)
Si4 C52 1.95(2)
C52 H90 0.9800
C52 H91 0.9800
C52 H92 0.9800
C53 H93 0.9800
C53 H94 0.9800
C53 H95 0.9800
C54 H96 0.9800
C54 H97 0.9800
C54 H98 0.9800
Si5 C55 1.78(3)
Si5 C56 1.805(16)
Si5 C57 1.904(19)
C55 H99 0.9800
C55 H100 0.9800
C55 H101 0.9800
C56 H102 0.9800
C56 H103 0.9800
C56 H104 0.9800
C57 H105 0.9800
C57 H106 0.9800
C57 H107 0.9800
Si6 C58 1.81(2)
Si6 C59 1.85(3)
Si6 C60 1.94(2)
C58 H108 0.9800
C58 H109 0.9800
C58 H110 0.9800
C59 H111 0.9800
C59 H112 0.9800
C59 H113 0.9800
C60 H114 0.9800
C60 H115 0.9800
C60 H116 0.9800
Si7 C61 1.77(2)
Si7 C62 1.86(2)
Si7 C63 1.90(2)
C61 H117 0.9800
C61 H118 0.9800
C61 H119 0.9800
C62 H120 0.9800
C62 H121 0.9800
C62 H122 0.9800
C63 H123 0.9800
C63 H124 0.9800
C63 H125 0.9800
C64 Si8 1.861(7)
C64 H126 0.9800
C64 H127 0.9800
C64 H128 0.9800
C65 Si8 1.874(7)
C65 H129 0.9800
C65 H130 0.9800
C65 H131 0.9800
C66 Si8 1.871(6)
C66 H132 0.9800
C66 H133 0.9800
C66 H134 0.9800
Si9 C68 1.84(2)
Si9 C67 1.89(4)
Si9 C69 1.96(2)
C67 H135 0.9800
C67 H136 0.9800
C67 H137 0.9800
C68 H138 0.9800
C68 H139 0.9800
C68 H140 0.9800
C69 H141 0.9800
C69 H142 0.9800
C69 H143 0.9800
Si10 C70 1.84(3)
Si10 C72 1.93(3)
Si10 C71 1.98(3)
C70 H144 0.9800
C70 H145 0.9800
C70 H146 0.9800
C71 H147 0.9800
C71 H148 0.9800
C71 H149 0.9800
C72 H150 0.9800
C72 H151 0.9800
C72 H152 0.9800
Si11 C75 1.87(3)
Si11 C73 1.95(3)
Si11 C74 1.96(4)
C73 H153 0.9800
C73 H154 0.9800
C73 H155 0.9800
C74 H156 0.9800
C74 H157 0.9800
C74 H158 0.9800
C75 H159 0.9800
C75 H160 0.9800
C75 H161 0.9800
Si12 C78 1.80(3)
Si12 C76 1.91(3)
Si12 C77 2.02(4)
C76 H162 0.9800
C76 H163 0.9800
C76 H164 0.9800
C77 H165 0.9800
C77 H166 0.9800
C77 H167 0.9800
C78 H168 0.9800
C78 H169 0.9800
C78 H170 0.9800

loop_
_geom_torsion_atom_site_label_1
_geom_torsion_atom_site_label_2
_geom_torsion_atom_site_label_3
_geom_torsion_atom_site_label_4
_geom_torsion
P1 Pt1 Si1 C37 -109.2(4)
P2 Pt1 Si1 C37 81.7(4)
P1 Pt1 Si1 Br1 65.82(8)
P2 Pt1 Si1 Br1 -103.26(7)
Si1 Pt1 P1 C1 -122.19(19)
P2 Pt1 P1 C1 47.96(19)
Si1 Pt1 P1 C7 119.0(2)
P2 Pt1 P1 C7 -70.9(2)
Si1 Pt1 P1 C13 0.7(2)
P2 Pt1 P1 C13 170.84(18)
C7 P1 C1 C6 -56.8(4)
C13 P1 C1 C6 50.5(4)
Pt1 P1 C1 C6 177.1(3)
C7 P1 C1 C2 173.1(4)
C13 P1 C1 C2 -79.7(4)
Pt1 P1 C1 C2 47.0(4)
C6 C1 C2 C3 53.7(6)
P1 C1 C2 C3 -172.4(4)
C1 C2 C3 C4 -55.8(6)
C2 C3 C4 C5 57.2(6)
C3 C4 C5 C6 -57.6(6)
C4 C5 C6 C1 56.6(6)
C2 C1 C6 C5 -53.7(6)
P1 C1 C6 C5 174.7(4)
C1 P1 C7 C8 -55.7(4)
C13 P1 C7 C8 -166.6(4)
Pt1 P1 C7 C8 68.9(4)
C1 P1 C7 C12 -178.7(4)
C13 P1 C7 C12 70.5(4)
Pt1 P1 C7 C12 -54.1(4)
C12 C7 C8 C9 -56.0(6)
P1 C7 C8 C9 -179.4(4)
C7 C8 C9 C10 56.1(7)
C8 C9 C10 C11 -55.2(7)
C9 C10 C11 C12 55.7(8)
C10 C11 C12 C7 -57.5(7)
C8 C7 C12 C11 56.8(6)
P1 C7 C12 C11 -176.9(4)
C1 P1 C13 C18 -78.7(4)
C7 P1 C13 C18 28.9(5)
Pt1 P1 C13 C18 154.8(4)
C1 P1 C13 C14 49.8(4)
C7 P1 C13 C14 157.5(4)
Pt1 P1 C13 C14 -76.6(4)
C18 C13 C14 C15 -52.4(6)
P1 C13 C14 C15 175.0(4)
C13 C14 C15 C16 56.8(6)
C14 C15 C16 C17 -58.2(6)
C15 C16 C17 C18 57.0(7)
C16 C17 C18 C13 -54.2(7)
C14 C13 C18 C17 50.9(6)
P1 C13 C18 C17 -179.3(4)
Si1 Pt1 P2 C31 -72.89(19)
P1 Pt1 P2 C31 117.36(19)
Si1 Pt1 P2 C25 40.90(19)
P1 Pt1 P2 C25 -128.85(18)
Si1 Pt1 P2 C19 168.5(2)
P1 Pt1 P2 C19 -1.2(2)
C31 P2 C19 C24 155.4(4)
C25 P2 C19 C24 48.1(4)
Pt1 P2 C19 C24 -80.8(4)
C31 P2 C19 C20 25.7(5)
C25 P2 C19 C20 -81.5(5)
Pt1 P2 C19 C20 149.6(4)
C24 C19 C20 C21 58.3(6)
P2 C19 C20 C21 -169.9(4)
C19 C20 C21 C22 -57.6(7)
C20 C21 C22 C23 54.1(7)
C21 C22 C23 C24 -52.3(7)
C22 C23 C24 C19 55.7(7)
C20 C19 C24 C23 -58.5(6)
P2 C19 C24 C23 166.6(4)
C31 P2 C25 C30 170.4(4)
C19 P2 C25 C30 -83.4(4)
Pt1 P2 C25 C30 50.9(4)
C31 P2 C25 C26 -57.9(5)
C19 P2 C25 C26 48.3(5)
Pt1 P2 C25 C26 -177.4(3)
C30 C25 C26 C27 -55.6(6)
P2 C25 C26 C27 171.9(4)
C25 C26 C27 C28 57.4(6)
C26 C27 C28 C29 -57.7(7)
C27 C28 C29 C30 56.5(7)
C28 C29 C30 C25 -54.2(6)
C26 C25 C30 C29 53.9(6)
P2 C25 C30 C29 -172.0(4)
C25 P2 C31 C36 -56.1(5)
C19 P2 C31 C36 -167.5(4)
Pt1 P2 C31 C36 62.7(5)
C25 P2 C31 C32 179.6(4)
C19 P2 C31 C32 68.2(5)
Pt1 P2 C31 C32 -61.6(5)
C36 C31 C32 C33 58.5(7)
P2 C31 C32 C33 -174.7(5)
C31 C32 C33 C34 -57.9(8)
C32 C33 C34 C35 56.1(9)
C33 C34 C35 C36 -54.4(9)
C32 C31 C36 C35 -57.6(7)
P2 C31 C36 C35 177.7(5)
C34 C35 C36 C31 55.7(9)
Pt1 Si1 C37 C38 -122.9(4)
Br1 Si1 C37 C38 61.8(4)
Pt1 Si1 C37 C42 60.1(6)
Br1 Si1 C37 C42 -115.1(4)
C42 C37 C38 C39 4.2(7)
Si1 C37 C38 C39 -172.8(4)
C42 C37 C38 C43 -171.7(5)
Si1 C37 C38 C43 11.2(7)
C37 C38 C39 C40 0.7(8)
C43 C38 C39 C40 176.8(5)
C38 C39 C40 C41 -4.3(8)
C38 C39 C40 C44 177.1(5)
C39 C40 C41 C42 3.0(8)
C44 C40 C41 C42 -178.4(5)
C40 C41 C42 C37 1.8(8)
C40 C41 C42 C45 -177.5(5)
C38 C37 C42 C41 -5.4(7)
Si1 C37 C42 C41 171.6(4)
C38 C37 C42 C45 173.9(5)
Si1 C37 C42 C45 -9.0(7)
C39 C38 C43 Si2 64.4(6)
C37 C38 C43 Si2 -119.6(5)
C39 C38 C43 Si3 -71.6(6)
C37 C38 C43 Si3 104.5(5)
C41 C40 C44 Si9 -106.0(7)
C39 C40 C44 Si9 72.5(7)
C41 C40 C44 Si6 24.4(11)
C39 C40 C44 Si6 -157.1(9)
C41 C40 C44 Si10 116.3(6)
C39 C40 C44 Si10 -65.2(7)
C41 C40 C44 Si4 151.0(5)
C39 C40 C44 Si4 -30.5(7)
C41 C40 C44 Si11 18.6(11)
C39 C40 C44 Si11 -162.9(10)
C41 C40 C44 Si5 -94.8(6)
C39 C40 C44 Si5 83.7(6)
C41 C42 C45 Si8 -64.5(6)
C37 C42 C45 Si8 116.1(5)
C41 C42 C45 Si12 77.4(11)
C37 C42 C45 Si12 -101.9(10)
C41 C42 C45 Si7 69.6(8)
C37 C42 C45 Si7 -109.8(8)
C38 C43 Si2 C46 19.7(5)
Si3 C43 Si2 C46 152.6(3)
C38 C43 Si2 C47 140.5(5)
Si3 C43 Si2 C47 -86.6(5)
C38 C43 Si2 C48 -102.0(6)
Si3 C43 Si2 C48 30.9(5)
C38 C43 Si3 C49 -31.4(5)
Si2 C43 Si3 C49 -167.5(3)
C38 C43 Si3 C50 -150.0(5)
Si2 C43 Si3 C50 73.8(4)
C38 C43 Si3 C51 90.6(5)
Si2 C43 Si3 C51 -45.6(5)
C40 C44 Si4 C53 50.0(11)
Si9 C44 Si4 C53 -72.0(10)
Si6 C44 Si4 C53 179.8(11)
Si10 C44 Si4 C53 124.6(10)
Si11 C44 Si4 C53 178.2(11)
Si5 C44 Si4 C53 -60.9(10)
C40 C44 Si4 C54 169.6(9)
Si9 C44 Si4 C54 47.6(9)
Si6 C44 Si4 C54 -60.7(10)
Si10 C44 Si4 C54 -115.9(9)
Si11 C44 Si4 C54 -62.3(10)
Si5 C44 Si4 C54 58.6(9)
C40 C44 Si4 C52 -68.9(9)
Si9 C44 Si4 C52 169.2(8)
Si6 C44 Si4 C52 60.9(9)
Si10 C44 Si4 C52 5.7(8)
Si11 C44 Si4 C52 59.3(10)
Si5 C44 Si4 C52 -179.8(8)
C40 C44 Si5 C55 -69.7(12)
Si9 C44 Si5 C55 82.1(14)
Si6 C44 Si5 C55 167.8(13)
Si10 C44 Si5 C55 54.7(13)
Si4 C44 Si5 C55 49.5(11)
Si11 C44 Si5 C55 176.3(13)
C40 C44 Si5 C56 155.2(8)
Si9 C44 Si5 C56 -53.0(11)
Si6 C44 Si5 C56 32.8(11)
Si10 C44 Si5 C56 -80.4(10)
Si4 C44 Si5 C56 -85.6(8)
Si11 C44 Si5 C56 41.2(12)
C40 C44 Si5 C57 39.6(7)
Si9 C44 Si5 C57 -168.6(12)
Si6 C44 Si5 C57 -82.8(9)
Si10 C44 Si5 C57 164.1(8)
Si4 C44 Si5 C57 158.9(6)
Si11 C44 Si5 C57 -74.4(10)
C40 C44 Si6 C58 164.1(10)
Si9 C44 Si6 C58 -59.9(14)
Si10 C44 Si6 C58 63.7(13)
Si4 C44 Si6 C58 35.1(14)
Si11 C44 Si6 C58 -155(8)
Si5 C44 Si6 C58 -81.8(14)
C40 C44 Si6 C59 -67.4(13)
Si9 C44 Si6 C59 68.5(12)
Si10 C44 Si6 C59 -167.9(11)
Si4 C44 Si6 C59 163.6(10)
Si11 C44 Si6 C59 -26(7)
Si5 C44 Si6 C59 46.6(13)
C40 C44 Si6 C60 48.8(14)
Si9 C44 Si6 C60 -175.2(10)
Si10 C44 Si6 C60 -51.6(11)
Si4 C44 Si6 C60 -80.2(11)
Si11 C44 Si6 C60 90(7)
Si5 C44 Si6 C60 162.9(9)
C42 C45 Si7 C61 41.9(11)
Si8 C45 Si7 C61 173.9(8)
Si12 C45 Si7 C61 -92(9)
C42 C45 Si7 C62 -89.2(10)
Si8 C45 Si7 C62 42.8(10)
Si12 C45 Si7 C62 137(9)
C42 C45 Si7 C63 155.9(9)
Si8 C45 Si7 C63 -72.0(12)
Si12 C45 Si7 C63 22(8)
C42 C45 Si8 C64 78.8(6)
Si12 C45 Si8 C64 -62.1(8)
Si7 C45 Si8 C64 -50.9(7)
C42 C45 Si8 C66 -42.8(5)
Si12 C45 Si8 C66 176.3(7)
Si7 C45 Si8 C66 -172.6(6)
C42 C45 Si8 C65 -162.9(4)
Si12 C45 Si8 C65 56.2(8)
Si7 C45 Si8 C65 67.4(6)
C40 C44 Si9 C68 -160.6(10)
Si6 C44 Si9 C68 65.7(13)
Si10 C44 Si9 C68 -32.5(11)
Si4 C44 Si9 C68 -43.9(10)
Si11 C44 Si9 C68 74.5(13)
Si5 C44 Si9 C68 167.1(15)
C40 C44 Si9 C67 -42.9(14)
Si6 C44 Si9 C67 -176.5(15)
Si10 C44 Si9 C67 85.3(13)
Si4 C44 Si9 C67 73.9(13)
Si11 C44 Si9 C67 -167.7(15)
Si5 C44 Si9 C67 -75.1(15)
C40 C44 Si9 C69 73.7(9)
Si6 C44 Si9 C69 -60.0(11)
Si10 C44 Si9 C69 -158.2(8)
Si4 C44 Si9 C69 -169.6(8)
Si11 C44 Si9 C69 -51.2(12)
Si5 C44 Si9 C69 41.4(10)
C40 C44 Si10 C70 -26.9(13)
Si9 C44 Si10 C70 -162.8(12)
Si6 C44 Si10 C70 88.0(13)
Si4 C44 Si10 C70 -143.0(13)
Si11 C44 Si10 C70 82.8(13)
Si5 C44 Si10 C70 -151.6(12)
C40 C44 Si10 C72 -151.7(12)
Si9 C44 Si10 C72 72.5(14)
Si6 C44 Si10 C72 -36.7(13)
Si4 C44 Si10 C72 92.3(12)
Si11 C44 Si10 C72 -41.9(13)
Si5 C44 Si10 C72 83.7(14)
C40 C44 Si10 C71 86.2(11)
Si9 C44 Si10 C71 -49.7(11)
Si6 C44 Si10 C71 -158.9(11)
Si4 C44 Si10 C71 -29.9(10)
Si11 C44 Si10 C71 -164.1(11)
Si5 C44 Si10 C71 -38.5(12)
C40 C44 Si11 C75 56(2)
Si9 C44 Si11 C75 -172.9(16)
Si6 C44 Si11 C75 -85(8)
Si10 C44 Si11 C75 -46.6(19)
Si4 C44 Si11 C75 -74.6(18)
Si5 C44 Si11 C75 165.1(16)
C40 C44 Si11 C73 -176.3(14)
Si9 C44 Si11 C73 -45.2(19)
Si6 C44 Si11 C73 43(6)
Si10 C44 Si11 C73 81.1(16)
Si4 C44 Si11 C73 53.2(18)
Si5 C44 Si11 C73 -67.2(18)
C40 C44 Si11 C74 -68.2(12)
Si9 C44 Si11 C74 62.9(13)
Si6 C44 Si11 C74 151(8)
Si10 C44 Si11 C74 -170.7(11)
Si4 C44 Si11 C74 161.3(10)
Si5 C44 Si11 C74 40.9(13)
C42 C45 Si12 C78 -48(2)
Si8 C45 Si12 C78 92.5(16)
Si7 C45 Si12 C78 1(7)
C42 C45 Si12 C76 -179.6(14)
Si8 C45 Si12 C76 -39.3(19)
Si7 C45 Si12 C76 -131(10)
C42 C45 Si12 C77 67.8(12)
Si8 C45 Si12 C77 -151.9(10)
Si7 C45 Si12 C77 117(9)
